data_7011244
loop_
_publ_author_name
'Elena V. Grachova'
'Peter Jutzi'
'Beate Neumann'
'Lars O. Schebaum'
'Hans-Georg Stammler'
'Sergey P. Tunik'

_publ_section_title
;
 Unusual selective substitution of triply bridging carbonyl ligands for
 GaCp* in Rh6(CO)16. Synthesis and structural characterization of the
 Rh6(\m3-CO)4 &#x2212;x(\m3-GaCp*)x(CO)12 clusters, x&#x00A0;= 1--4
;
_journal_issue 3
_journal_name_full 'J. Chem. Soc., Dalton Trans.'
_journal_page_first 302
_journal_page_last 304
_journal_paper_doi 10.1039/b109327d
_journal_year 2002
_chemical_formula_moiety 'C45 H49 Cl4 Ga3 O13 Rh6'
_chemical_formula_sum 'C45 H49 Cl4 Ga3 O13 Rh6'
_chemical_formula_weight 1766.26
_chemical_name_systematic ?
_space_group_IT_number 19
_symmetry_cell_setting orthorhombic
_symmetry_space_group_name_Hall 'P 2ac 2ab'
_symmetry_space_group_name_H-M 'P 21 21 21'
_atom_sites_solution_hydrogens geom
_atom_sites_solution_primary direct
_atom_sites_solution_secondary difmap
_audit_creation_method SHELXL-97
_cell_angle_alpha 90.00
_cell_angle_beta 90.00
_cell_angle_gamma 90.00
_cell_formula_units_Z 4
_cell_length_a 12.43400(10)
_cell_length_b 17.4920(2)
_cell_length_c 24.9780(3)
_cell_measurement_reflns_used 6827
_cell_measurement_temperature 100(2)
_cell_measurement_theta_max 27.485
_cell_measurement_theta_min 2.037
_cell_volume 5432.60(10)
_computing_cell_refinement 'HKL Scalepack (Otwinowski & Minor 1997)'
_computing_data_collection KappaCCD
_computing_data_reduction 'Denzo and Scalepak (Otwinowski & Minor, 1997)'
_computing_molecular_graphics 'SHELXTL-PLUS (1990)'
_computing_publication_material 'SHELXL-97 (Sheldrick, 1997)'
_computing_structure_refinement 'SHELXL-97 (Sheldrick, 1997)'
_computing_structure_solution 'SHELXS-97 (Sheldrick, 1990)'
_diffrn_ambient_temperature 100(2)
_diffrn_measured_fraction_theta_full 0.996
_diffrn_measured_fraction_theta_max 0.996
_diffrn_measurement_device_type KappaCCD
_diffrn_measurement_method 'CCD; rotation images'
_diffrn_radiation_monochromator graphite
_diffrn_radiation_source 'fine-focus sealed tube'
_diffrn_radiation_type MoK\a
_diffrn_radiation_wavelength 0.71073
_diffrn_reflns_av_R_equivalents 0.058
_diffrn_reflns_av_sigmaI/netI 0.0419
_diffrn_reflns_limit_h_max 16
_diffrn_reflns_limit_h_min -16
_diffrn_reflns_limit_k_max 22
_diffrn_reflns_limit_k_min -22
_diffrn_reflns_limit_l_max 32
_diffrn_reflns_limit_l_min -32
_diffrn_reflns_number 72288
_diffrn_reflns_theta_full 27.49
_diffrn_reflns_theta_max 27.49
_diffrn_reflns_theta_min 2.31
_exptl_absorpt_coefficient_mu 3.492
_exptl_absorpt_correction_T_max 0.8730
_exptl_absorpt_correction_T_min 0.6596
_exptl_absorpt_correction_type multi-scan
_exptl_crystal_colour green
_exptl_crystal_density_diffrn 2.160
_exptl_crystal_density_method 'not measured'
_exptl_crystal_description plate
_exptl_crystal_F_000 3416
_exptl_crystal_size_max 0.13
_exptl_crystal_size_mid 0.10
_exptl_crystal_size_min 0.04
_refine_diff_density_max 0.713
_refine_diff_density_min -1.013
_refine_diff_density_rms 0.121
_refine_ls_abs_structure_details 'Flack H D (1983), Acta Cryst. A39, 876-881'
_refine_ls_abs_structure_Flack 0.313(10)
_refine_ls_extinction_coef 0.00022(2)
_refine_ls_extinction_expression Fc^*^=kFc[1+0.001xFc^2^\l^3^/sin(2\q)]^-1/4^
_refine_ls_extinction_method SHELXL
_refine_ls_goodness_of_fit_ref 1.059
_refine_ls_hydrogen_treatment mixed
_refine_ls_matrix_type full
_refine_ls_number_parameters 657
_refine_ls_number_reflns 12394
_refine_ls_number_restraints 0
_refine_ls_restrained_S_all 1.059
_refine_ls_R_factor_all 0.0438
_refine_ls_R_factor_gt 0.0319
_refine_ls_shift/su_max 0.003
_refine_ls_shift/su_mean 0.000
_refine_ls_structure_factor_coef Fsqd
_refine_ls_weighting_details 'calc w=1/[\s^2^(Fo^2^)+(0.0125P)^2^+11.5821P] where P=(Fo^2^+2Fc^2^)/3'
_refine_ls_weighting_scheme calc
_refine_ls_wR_factor_gt 0.0576
_refine_ls_wR_factor_ref 0.0615
_reflns_number_gt 10778
_reflns_number_total 12394
_reflns_threshold_expression >2sigma(I)
_cod_data_source_file b109327d.txt
_cod_data_source_block compound3
_cod_depositor_comments
;
The following automatic conversions were performed:
'_atom_site_symetry_multiplicity' tag replaced with
'_atom_site_symmetry_multiplicity'.

Automatic conversion script
Id: cif_correct_tags 1440 2010-10-19 06:21:57Z saulius 

The following automatic conversions were performed:
'_symmetry_cell_setting' value 'Orthorhombic' changed to 'orthorhombic'
according to '/home/saulius/struct/CIF-dictionaries/cif_core.dic'
dictionary named 'cif_core.dic' version 2.4.1 from 2010-06-29.

Automatic conversion script
Id: cif_fix_enum 1527 2010-12-29 10:47:43Z saulius 
;
_cod_database_code 7011244

loop_
_symmetry_equiv_pos_as_xyz
'x, y, z'
'-x+1/2, -y, z+1/2'
'x+1/2, -y+1/2, -z'
'-x, y+1/2, -z+1/2'

loop_
_atom_site_label
_atom_site_type_symbol
_atom_site_fract_x
_atom_site_fract_y
_atom_site_fract_z
_atom_site_U_iso_or_equiv
_atom_site_adp_type
_atom_site_occupancy
_atom_site_symmetry_multiplicity
_atom_site_calc_flag
_atom_site_refinement_flags
_atom_site_disorder_assembly
_atom_site_disorder_group
Rh1 Rh 0.89961(3) 0.18820(2) 0.308769(15) 0.01640(9) Uani 1 1 d . . .
Rh2 Rh 0.91497(3) 0.19060(2) 0.199001(14) 0.01645(9) Uani 1 1 d . . .
Rh3 Rh 0.72419(3) 0.147457(18) 0.247205(16) 0.01558(8) Uani 1 1 d . . .
Rh4 Rh 0.91025(3) 0.330406(18) 0.255700(16) 0.01672(8) Uani 1 1 d . . .
Rh5 Rh 0.73339(3) 0.28717(2) 0.191372(15) 0.01574(9) Uani 1 1 d . . .
Rh6 Rh 0.71739(3) 0.28549(2) 0.304907(15) 0.01614(9) Uani 1 1 d . . .
Ga1 Ga 0.88958(4) 0.31785(3) 0.35687(2) 0.01921(12) Uani 1 1 d . . .
Ga2 Ga 0.91657(4) 0.32147(3) 0.15411(2) 0.01970(12) Uani 1 1 d . . .
Ga3 Ga 0.56648(4) 0.24422(3) 0.24101(2) 0.01817(12) Uani 1 1 d . . .
O1 O 0.9083(2) 0.03225(16) 0.25166(15) 0.0201(6) Uani 1 1 d . . .
O2 O 0.8301(3) 0.0986(2) 0.40687(16) 0.0331(9) Uani 1 1 d . . .
O3 O 1.1397(3) 0.1696(2) 0.32520(15) 0.0311(9) Uani 1 1 d . . .
O4 O 1.1570(3) 0.1731(2) 0.19573(15) 0.0322(9) Uani 1 1 d . . .
O5 O 0.8799(3) 0.1118(2) 0.09265(15) 0.0341(10) Uani 1 1 d . . .
O6 O 0.6471(3) 0.0508(2) 0.15414(15) 0.0336(10) Uani 1 1 d . . .
O7 O 0.6214(3) 0.0538(2) 0.33577(15) 0.0295(9) Uani 1 1 d . . .
O8 O 1.1532(3) 0.3409(2) 0.26401(15) 0.0309(9) Uani 1 1 d . . .
O9 O 0.8545(3) 0.49889(17) 0.25258(18) 0.0280(8) Uani 1 1 d . . .
O10 O 0.6570(3) 0.2225(2) 0.08529(14) 0.0288(9) Uani 1 1 d . . .
O11 O 0.6471(3) 0.4476(2) 0.17762(16) 0.0289(9) Uani 1 1 d . . .
O12 O 0.6119(3) 0.2171(2) 0.40329(14) 0.0295(9) Uani 1 1 d . . .
O13 O 0.6319(3) 0.4460(2) 0.31943(16) 0.0315(9) Uani 1 1 d . . .
C1 C 0.8803(3) 0.0961(2) 0.2511(2) 0.0190(9) Uani 1 1 d . . .
C2 C 0.8565(4) 0.1331(3) 0.3711(2) 0.0220(12) Uani 1 1 d . . .
C3 C 1.0496(4) 0.1779(3) 0.3199(2) 0.0223(11) Uani 1 1 d . . .
C4 C 1.0670(4) 0.1797(3) 0.19687(19) 0.0216(11) Uani 1 1 d . . .
C5 C 0.8928(4) 0.1415(3) 0.1324(2) 0.0223(11) Uani 1 1 d . . .
C6 C 0.6737(4) 0.0874(3) 0.1895(2) 0.0244(12) Uani 1 1 d . . .
C7 C 0.6583(4) 0.0900(3) 0.3019(2) 0.0200(11) Uani 1 1 d . . .
C8 C 1.0617(4) 0.3392(3) 0.26087(19) 0.0223(11) Uani 1 1 d . . .
C9 C 0.8777(3) 0.4358(3) 0.2542(2) 0.0212(10) Uani 1 1 d . . .
C10 C 0.6849(4) 0.2479(3) 0.1252(2) 0.0201(11) Uani 1 1 d . . .
C11 C 0.6793(4) 0.3879(3) 0.1822(2) 0.0197(11) Uani 1 1 d . . .
C12 C 0.6492(4) 0.2440(3) 0.3661(2) 0.0204(11) Uani 1 1 d . . .
C13 C 0.6632(4) 0.3854(3) 0.3136(2) 0.0207(11) Uani 1 1 d . . .
C14 C 0.9121(4) 0.4273(3) 0.40639(19) 0.0243(12) Uani 1 1 d . . .
C15 C 0.8409(4) 0.3801(3) 0.4359(2) 0.0240(12) Uani 1 1 d . . .
C16 C 0.8976(4) 0.3136(3) 0.45125(19) 0.0227(11) Uani 1 1 d . . .
C17 C 1.0062(4) 0.3188(4) 0.4313(2) 0.0276(12) Uani 1 1 d . . .
C18 C 1.0154(4) 0.3912(3) 0.4038(2) 0.0269(13) Uani 1 1 d . . .
C19 C 0.8875(5) 0.5070(3) 0.3862(2) 0.0321(14) Uani 1 1 d . . .
H19A H 0.8112 0.5104 0.3765 0.048 Uiso 1 1 calc R . .
H19B H 0.9317 0.5179 0.3546 0.048 Uiso 1 1 calc R . .
H19C H 0.9035 0.5444 0.4143 0.048 Uiso 1 1 calc R . .
C20 C 0.7285(4) 0.3992(3) 0.4518(2) 0.0303(13) Uani 1 1 d . . .
H20A H 0.6851 0.3525 0.4525 0.046 Uiso 1 1 calc R . .
H20B H 0.6979 0.4353 0.4260 0.046 Uiso 1 1 calc R . .
H20C H 0.7288 0.4225 0.4875 0.046 Uiso 1 1 calc R . .
C21 C 0.8566(5) 0.2493(4) 0.4865(2) 0.0329(14) Uani 1 1 d . . .
H21A H 0.8592 0.2652 0.5241 0.049 Uiso 1 1 calc R . .
H21B H 0.9018 0.2040 0.4815 0.049 Uiso 1 1 calc R . .
H21C H 0.7822 0.2371 0.4767 0.049 Uiso 1 1 calc R . .
C22 C 1.0934(5) 0.2631(4) 0.4418(2) 0.0375(15) Uani 1 1 d . . .
H22A H 1.1168 0.2676 0.4792 0.056 Uiso 1 1 calc R . .
H22B H 1.1542 0.2737 0.4180 0.056 Uiso 1 1 calc R . .
H22C H 1.0668 0.2112 0.4353 0.056 Uiso 1 1 calc R . .
C23 C 1.1161(4) 0.4230(3) 0.3800(2) 0.0312(13) Uani 1 1 d . . .
H23A H 1.0996 0.4470 0.3455 0.047 Uiso 1 1 calc R . .
H23B H 1.1682 0.3817 0.3746 0.047 Uiso 1 1 calc R . .
H23C H 1.1467 0.4613 0.4043 0.047 Uiso 1 1 calc R . .
C24 C 1.0441(4) 0.3790(3) 0.1084(2) 0.0244(12) Uani 1 1 d . . .
C25 C 0.9444(4) 0.4211(3) 0.0998(2) 0.0223(11) Uani 1 1 d . . .
C26 C 0.8818(4) 0.3773(3) 0.0629(2) 0.0216(11) Uani 1 1 d . . .
C27 C 0.9406(4) 0.3112(3) 0.04834(19) 0.0209(11) Uani 1 1 d . . .
C28 C 1.0393(4) 0.3122(3) 0.0763(2) 0.0253(12) Uani 1 1 d . . .
C29 C 1.1407(4) 0.4085(3) 0.1382(2) 0.0286(13) Uani 1 1 d . . .
H29A H 1.1824 0.3652 0.1522 0.043 Uiso 1 1 calc R . .
H29B H 1.1170 0.4407 0.1681 0.043 Uiso 1 1 calc R . .
H29C H 1.1858 0.4386 0.1139 0.043 Uiso 1 1 calc R . .
C30 C 0.9197(5) 0.5003(3) 0.1193(2) 0.0280(13) Uani 1 1 d . . .
H30A H 0.9404 0.5376 0.0920 0.042 Uiso 1 1 calc R . .
H30B H 0.9600 0.5102 0.1523 0.042 Uiso 1 1 calc R . .
H30C H 0.8424 0.5047 0.1265 0.042 Uiso 1 1 calc R . .
C31 C 0.7746(4) 0.3999(3) 0.0411(2) 0.0284(13) Uani 1 1 d . . .
H31A H 0.7287 0.3545 0.0381 0.043 Uiso 1 1 calc R . .
H31B H 0.7839 0.4229 0.0056 0.043 Uiso 1 1 calc R . .
H31C H 0.7409 0.4370 0.0652 0.043 Uiso 1 1 calc R . .
C32 C 0.9054(4) 0.2517(3) 0.0087(2) 0.0281(12) Uani 1 1 d . . .
H32A H 0.9618 0.2129 0.0050 0.042 Uiso 1 1 calc R . .
H32B H 0.8923 0.2758 -0.0261 0.042 Uiso 1 1 calc R . .
H32C H 0.8390 0.2274 0.0213 0.042 Uiso 1 1 calc R . .
C33 C 1.1280(4) 0.2532(3) 0.0704(2) 0.0298(13) Uani 1 1 d . . .
H33A H 1.0972 0.2018 0.0733 0.045 Uiso 1 1 calc R . .
H33B H 1.1816 0.2606 0.0986 0.045 Uiso 1 1 calc R . .
H33C H 1.1624 0.2591 0.0353 0.045 Uiso 1 1 calc R . .
C34 C 0.4029(3) 0.1905(2) 0.2452(2) 0.0194(9) Uani 1 1 d . . .
C35 C 0.4005(4) 0.2596(3) 0.27520(18) 0.0209(11) Uani 1 1 d . . .
C36 C 0.4104(4) 0.3215(3) 0.23854(19) 0.0198(10) Uani 1 1 d . . .
C37 C 0.4177(4) 0.2908(3) 0.1856(2) 0.0200(10) Uani 1 1 d . . .
C38 C 0.4135(4) 0.2106(3) 0.18951(19) 0.0192(10) Uani 1 1 d . . .
C39 C 0.3859(4) 0.1105(3) 0.2661(2) 0.0243(12) Uani 1 1 d . . .
H39A H 0.4076 0.1082 0.3038 0.036 Uiso 1 1 calc R . .
H39B H 0.4293 0.0746 0.2452 0.036 Uiso 1 1 calc R . .
H39C H 0.3097 0.0969 0.2630 0.036 Uiso 1 1 calc R . .
C40 C 0.3800(4) 0.2675(3) 0.3338(2) 0.0255(12) Uani 1 1 d . . .
H40A H 0.3034 0.2777 0.3398 0.038 Uiso 1 1 calc R . .
H40B H 0.4227 0.3100 0.3480 0.038 Uiso 1 1 calc R . .
H40C H 0.4003 0.2201 0.3520 0.038 Uiso 1 1 calc R . .
C41 C 0.4044(4) 0.4056(2) 0.2532(2) 0.0253(10) Uani 1 1 d . . .
H41A H 0.3319 0.4249 0.2458 0.038 Uiso 1 1 calc R . .
H41B H 0.4568 0.4343 0.2319 0.038 Uiso 1 1 calc R . .
H41C H 0.4207 0.4120 0.2913 0.038 Uiso 1 1 calc R . .
C42 C 0.4264(4) 0.3362(3) 0.1347(2) 0.0265(12) Uani 1 1 d . . .
H42A H 0.4922 0.3216 0.1157 0.040 Uiso 1 1 calc R . .
H42B H 0.4287 0.3908 0.1432 0.040 Uiso 1 1 calc R . .
H42C H 0.3638 0.3256 0.1120 0.040 Uiso 1 1 calc R . .
C43 C 0.4094(4) 0.1556(3) 0.1434(2) 0.0263(12) Uani 1 1 d . . .
H43A H 0.3363 0.1541 0.1289 0.039 Uiso 1 1 calc R . .
H43B H 0.4298 0.1045 0.1559 0.039 Uiso 1 1 calc R . .
H43C H 0.4595 0.1723 0.1155 0.039 Uiso 1 1 calc R . .
Cl1 Cl 0.90011(13) 0.42081(9) 0.57849(6) 0.0387(4) Uani 1 1 d . . .
Cl2 Cl 1.00992(13) 0.54521(9) 0.52316(6) 0.0402(4) Uani 1 1 d . . .
C44 C 1.0130(5) 0.4477(3) 0.5400(2) 0.0337(14) Uani 1 1 d . . .
H44A H 1.0794 0.4367 0.5605 0.040 Uiso 1 1 calc R . .
H44B H 1.0149 0.4168 0.5068 0.040 Uiso 1 1 calc R . .
Cl3 Cl 0.28282(13) 0.54802(10) 0.49570(7) 0.0476(4) Uani 1 1 d . . .
Cl4 Cl 0.45240(18) 0.44663(13) 0.46005(10) 0.0787(7) Uani 1 1 d . . .
C45 C 0.4180(6) 0.5408(4) 0.4765(3) 0.0504(17) Uani 1 1 d . . .
H45A H 0.4311 0.5742 0.4452 0.061 Uiso 1 1 calc R . .
H45B H 0.4644 0.5586 0.5062 0.061 Uiso 1 1 calc R . .

loop_
_atom_site_aniso_label
_atom_site_aniso_U_11
_atom_site_aniso_U_22
_atom_site_aniso_U_33
_atom_site_aniso_U_23
_atom_site_aniso_U_13
_atom_site_aniso_U_12
Rh1 0.01360(18) 0.0177(2) 0.01788(18) 0.00089(16) -0.00127(16) 0.00099(15)
Rh2 0.01248(18) 0.0183(2) 0.01856(19) -0.00055(16) 0.00085(16) 0.00083(16)
Rh3 0.01302(17) 0.01545(15) 0.01828(18) -0.00014(18) 0.00021(17) -0.00084(13)
Rh4 0.01209(17) 0.01695(16) 0.02112(19) 0.00036(17) -0.00056(17) -0.00155(13)
Rh5 0.01257(18) 0.0159(2) 0.01875(19) 0.00100(16) -0.00138(15) 0.00005(15)
Rh6 0.01276(17) 0.0166(2) 0.01906(19) -0.00065(16) 0.00070(15) 0.00024(15)
Ga1 0.0169(3) 0.0201(3) 0.0206(3) -0.0012(2) -0.0020(2) -0.0010(2)
Ga2 0.0158(3) 0.0202(3) 0.0231(3) 0.0026(2) 0.0016(2) -0.0015(2)
Ga3 0.0126(2) 0.0196(2) 0.0223(3) 0.0005(2) -0.0001(2) -0.00075(19)
O1 0.0168(16) 0.0215(16) 0.0219(16) -0.0010(17) 0.0012(17) 0.0028(13)
O2 0.036(2) 0.034(2) 0.030(2) 0.0055(19) 0.0021(18) -0.0006(19)
O3 0.016(2) 0.039(2) 0.039(2) 0.0036(19) -0.0038(16) -0.0004(17)
O4 0.020(2) 0.042(2) 0.035(2) 0.001(2) -0.0003(17) 0.0011(17)
O5 0.041(2) 0.036(2) 0.025(2) -0.0073(19) -0.0048(18) 0.0045(19)
O6 0.043(3) 0.031(2) 0.027(2) -0.0051(19) -0.0073(18) -0.0048(19)
O7 0.034(2) 0.028(2) 0.026(2) 0.0022(18) 0.0044(17) -0.0076(18)
O8 0.0123(18) 0.042(2) 0.038(2) 0.0015(18) -0.0022(16) -0.0024(15)
O9 0.0220(18) 0.0207(17) 0.041(2) 0.003(2) 0.0001(19) 0.0023(13)
O10 0.028(2) 0.036(2) 0.022(2) -0.0077(18) -0.0018(16) -0.0029(18)
O11 0.032(2) 0.019(2) 0.035(2) 0.0034(18) -0.0021(17) 0.0054(17)
O12 0.027(2) 0.035(2) 0.026(2) 0.0026(18) 0.0033(17) -0.0021(18)
O13 0.033(2) 0.025(2) 0.037(2) -0.0026(19) -0.0023(18) 0.0071(18)
C1 0.016(2) 0.023(2) 0.018(2) -0.006(3) -0.002(2) -0.0027(17)
C2 0.022(3) 0.021(3) 0.024(3) -0.002(2) 0.001(2) 0.001(2)
C3 0.022(3) 0.024(3) 0.020(3) -0.002(2) -0.002(2) 0.002(2)
C4 0.014(2) 0.028(3) 0.023(3) 0.003(2) 0.002(2) 0.003(2)
C5 0.022(3) 0.019(3) 0.026(3) 0.002(2) 0.001(2) 0.005(2)
C6 0.024(3) 0.020(3) 0.029(3) 0.004(3) -0.008(2) -0.002(2)
C7 0.019(3) 0.019(3) 0.022(3) -0.005(2) -0.004(2) 0.000(2)
C8 0.023(3) 0.022(2) 0.022(3) 0.000(2) -0.002(2) -0.004(2)
C9 0.013(2) 0.031(3) 0.020(2) 0.000(3) -0.001(2) -0.0034(19)
C10 0.009(2) 0.019(3) 0.032(3) 0.005(2) -0.002(2) 0.001(2)
C11 0.019(3) 0.022(3) 0.019(3) 0.000(2) 0.000(2) -0.003(2)
C12 0.015(3) 0.019(3) 0.027(3) -0.003(2) 0.000(2) 0.001(2)
C13 0.022(3) 0.023(3) 0.017(3) 0.001(2) -0.004(2) -0.002(2)
C14 0.025(3) 0.028(3) 0.020(3) -0.005(2) -0.009(2) -0.002(2)
C15 0.024(3) 0.026(3) 0.022(3) -0.004(2) -0.003(2) -0.003(2)
C16 0.025(3) 0.026(3) 0.017(2) -0.002(2) -0.003(2) -0.008(2)
C17 0.030(3) 0.034(3) 0.019(3) -0.008(3) -0.005(2) 0.003(3)
C18 0.023(3) 0.037(3) 0.021(3) -0.009(3) 0.000(2) -0.005(2)
C19 0.039(4) 0.024(3) 0.033(3) 0.002(2) -0.007(3) -0.007(3)
C20 0.026(3) 0.034(3) 0.031(3) -0.004(3) -0.001(2) -0.001(3)
C21 0.042(4) 0.033(3) 0.024(3) -0.006(3) 0.000(2) 0.000(3)
C22 0.038(3) 0.048(4) 0.026(3) -0.009(3) -0.005(3) 0.012(3)
C23 0.026(3) 0.034(3) 0.034(3) -0.006(3) -0.002(3) -0.006(3)
C24 0.025(3) 0.025(3) 0.023(3) 0.001(2) 0.005(2) -0.007(2)
C25 0.020(3) 0.023(3) 0.024(3) 0.000(2) 0.005(2) -0.006(2)
C26 0.024(3) 0.020(3) 0.021(3) 0.007(2) 0.003(2) -0.004(2)
C27 0.021(3) 0.021(3) 0.021(2) 0.005(2) 0.006(2) 0.001(2)
C28 0.025(3) 0.024(3) 0.027(3) 0.003(2) 0.009(2) -0.003(2)
C29 0.029(3) 0.028(3) 0.028(3) -0.001(3) 0.002(2) -0.006(2)
C30 0.031(3) 0.025(3) 0.028(3) 0.004(2) 0.006(3) -0.002(3)
C31 0.027(3) 0.031(3) 0.028(3) 0.004(2) -0.001(2) -0.001(2)
C32 0.032(3) 0.029(3) 0.023(3) -0.006(2) 0.000(2) -0.006(3)
C33 0.026(3) 0.031(3) 0.033(3) 0.001(3) 0.009(2) 0.008(2)
C34 0.012(2) 0.020(2) 0.027(3) 0.000(2) -0.001(2) 0.0005(17)
C35 0.011(2) 0.024(3) 0.027(3) 0.004(2) 0.001(2) 0.001(2)
C36 0.010(2) 0.020(2) 0.030(3) 0.001(2) 0.000(2) -0.0018(19)
C37 0.010(2) 0.021(3) 0.029(3) 0.007(2) -0.001(2) 0.000(2)
C38 0.011(2) 0.023(2) 0.024(2) 0.000(2) -0.001(2) 0.0034(19)
C39 0.017(3) 0.022(2) 0.034(3) 0.004(2) -0.002(2) -0.001(2)
C40 0.019(3) 0.028(3) 0.030(3) 0.003(2) 0.003(2) 0.001(2)
C41 0.019(2) 0.022(2) 0.035(3) 0.003(3) -0.001(3) 0.0027(18)
C42 0.017(3) 0.032(3) 0.030(3) 0.004(2) -0.002(2) 0.001(2)
C43 0.019(3) 0.032(3) 0.028(3) -0.001(2) -0.003(2) -0.001(2)
Cl1 0.0495(10) 0.0360(8) 0.0305(7) 0.0032(6) 0.0023(7) 0.0016(7)
Cl2 0.0470(9) 0.0353(8) 0.0382(8) 0.0007(7) 0.0026(7) -0.0031(7)
C44 0.037(3) 0.034(3) 0.030(3) -0.005(3) 0.000(3) 0.005(3)
Cl3 0.0431(9) 0.0536(10) 0.0462(9) -0.0016(8) -0.0106(8) 0.0085(8)
Cl4 0.0678(14) 0.0694(14) 0.0987(17) 0.0261(13) 0.0242(12) 0.0298(12)
C45 0.048(4) 0.064(5) 0.039(4) 0.001(3) -0.007(3) -0.013(4)

loop_
_atom_type_symbol
_atom_type_description
_atom_type_scat_dispersion_real
_atom_type_scat_dispersion_imag
_atom_type_scat_source
C C 0.0033 0.0016 'International Tables Vol C Tables 4.2.6.8 and 6.1.1.4'
H H 0.0000 0.0000 'International Tables Vol C Tables 4.2.6.8 and 6.1.1.4'
O O 0.0106 0.0060 'International Tables Vol C Tables 4.2.6.8 and 6.1.1.4'
Ga Ga 0.2307 1.6083 'International Tables Vol C Tables 4.2.6.8 and 6.1.1.4'
Rh Rh -1.1178 0.9187 'International Tables Vol C Tables 4.2.6.8 and 6.1.1.4'
Cl Cl 0.1484 0.1585 'International Tables Vol C Tables 4.2.6.8 and 6.1.1.4'

loop_
_geom_angle_atom_site_label_1
_geom_angle_atom_site_label_2
_geom_angle_atom_site_label_3
_geom_angle
_geom_angle_site_symmetry_1
_geom_angle_site_symmetry_3
_geom_angle_publ_flag
C3 Rh1 C2 96.3(2) . . ?
C3 Rh1 C1 97.8(2) . . ?
C2 Rh1 C1 97.8(2) . . ?
C3 Rh1 Ga1 93.65(16) . . ?
C2 Rh1 Ga1 92.89(16) . . ?
C1 Rh1 Ga1 163.40(13) . . ?
C3 Rh1 Rh2 94.53(15) . . ?
C2 Rh1 Rh2 147.27(16) . . ?
C1 Rh1 Rh2 50.08(14) . . ?
Ga1 Rh1 Rh2 117.15(2) . . ?
C3 Rh1 Rh3 146.55(16) . . ?
C2 Rh1 Rh3 95.86(16) . . ?
C1 Rh1 Rh3 49.67(12) . . ?
Ga1 Rh1 Rh3 116.72(2) . . ?
Rh2 Rh1 Rh3 60.233(14) . . ?
C3 Rh1 Rh4 96.13(16) . . ?
C2 Rh1 Rh4 147.32(16) . . ?
C1 Rh1 Rh4 110.32(14) . . ?
Ga1 Rh1 Rh4 56.211(16) . . ?
Rh2 Rh1 Rh4 60.968(15) . . ?
Rh3 Rh1 Rh4 90.167(15) . . ?
C3 Rh1 Rh6 148.11(17) . . ?
C2 Rh1 Rh6 96.10(16) . . ?
C1 Rh1 Rh6 109.50(12) . . ?
Ga1 Rh1 Rh6 56.449(16) . . ?
Rh2 Rh1 Rh6 90.711(16) . . ?
Rh3 Rh1 Rh6 60.324(13) . . ?
Rh4 Rh1 Rh6 59.491(13) . . ?
C5 Rh2 C4 94.3(2) . . ?
C5 Rh2 C1 98.9(2) . . ?
C4 Rh2 C1 98.01(19) . . ?
C5 Rh2 Ga2 91.28(16) . . ?
C4 Rh2 Ga2 94.03(16) . . ?
C1 Rh2 Ga2 163.60(13) . . ?
C5 Rh2 Rh1 149.28(16) . . ?
C4 Rh2 Rh1 95.48(15) . . ?
C1 Rh2 Rh1 50.93(13) . . ?
Ga2 Rh2 Rh1 116.94(2) . . ?
C5 Rh2 Rh3 97.70(16) . . ?
C4 Rh2 Rh3 146.92(15) . . ?
C1 Rh2 Rh3 49.74(12) . . ?
Ga2 Rh2 Rh3 116.31(2) . . ?
Rh1 Rh2 Rh3 60.126(14) . . ?
C5 Rh2 Rh5 95.51(15) . . ?
C4 Rh2 Rh5 148.52(16) . . ?
C1 Rh2 Rh5 109.90(12) . . ?
Ga2 Rh2 Rh5 55.933(16) . . ?
Rh1 Rh2 Rh5 91.196(16) . . ?
Rh3 Rh2 Rh5 60.470(13) . . ?
C5 Rh2 Rh4 146.13(16) . . ?
C4 Rh2 Rh4 97.00(16) . . ?
C1 Rh2 Rh4 110.97(13) . . ?
Ga2 Rh2 Rh4 56.194(16) . . ?
Rh1 Rh2 Rh4 60.791(15) . . ?
Rh3 Rh2 Rh4 90.006(15) . . ?
Rh5 Rh2 Rh4 60.004(13) . . ?
C7 Rh3 C6 96.4(2) . . ?
C7 Rh3 C1 97.9(2) . . ?
C6 Rh3 C1 95.9(2) . . ?
C7 Rh3 Ga3 93.60(15) . . ?
C6 Rh3 Ga3 93.79(16) . . ?
C1 Rh3 Ga3 164.04(11) . . ?
C7 Rh3 Rh1 94.43(15) . . ?
C6 Rh3 Rh1 146.08(16) . . ?
C1 Rh3 Rh1 50.73(12) . . ?
Ga3 Rh3 Rh1 117.493(19) . . ?
C7 Rh3 Rh2 146.56(15) . . ?
C6 Rh3 Rh2 96.00(17) . . ?
C1 Rh3 Rh2 49.96(13) . . ?
Ga3 Rh3 Rh2 116.380(18) . . ?
Rh1 Rh3 Rh2 59.641(13) . . ?
C7 Rh3 Rh6 94.21(16) . . ?
C6 Rh3 Rh6 149.03(16) . . ?
C1 Rh3 Rh6 111.34(12) . . ?
Ga3 Rh3 Rh6 56.499(15) . . ?
Rh1 Rh3 Rh6 61.125(13) . . ?
Rh2 Rh3 Rh6 90.838(15) . . ?
C7 Rh3 Rh5 147.15(16) . . ?
C6 Rh3 Rh5 96.78(16) . . ?
C1 Rh3 Rh5 110.48(13) . . ?
Ga3 Rh3 Rh5 55.611(15) . . ?
Rh1 Rh3 Rh5 91.129(15) . . ?
Rh2 Rh3 Rh5 60.835(13) . . ?
Rh6 Rh3 Rh5 60.667(12) . . ?
C9 Rh4 C8 97.78(19) . . ?
C9 Rh4 Ga2 92.72(17) . . ?
C8 Rh4 Ga2 92.42(15) . . ?
C9 Rh4 Ga1 94.67(17) . . ?
C8 Rh4 Ga1 92.27(15) . . ?
Ga2 Rh4 Ga1 170.63(2) . . ?
C9 Rh4 Rh6 95.65(14) . . ?
C8 Rh4 Rh6 147.40(14) . . ?
Ga2 Rh4 Rh6 116.492(19) . . ?
Ga1 Rh4 Rh6 57.026(16) . . ?
C9 Rh4 Rh1 149.30(16) . . ?
C8 Rh4 Rh1 94.95(14) . . ?
Ga2 Rh4 Rh1 114.577(19) . . ?
Ga1 Rh4 Rh1 56.890(17) . . ?
Rh6 Rh4 Rh1 60.496(13) . . ?
C9 Rh4 Rh5 94.79(14) . . ?
C8 Rh4 Rh5 146.52(15) . . ?
Ga2 Rh4 Rh5 55.979(16) . . ?
Ga1 Rh4 Rh5 117.514(19) . . ?
Rh6 Rh4 Rh5 60.618(12) . . ?
Rh1 Rh4 Rh5 89.695(14) . . ?
C9 Rh4 Rh2 147.11(16) . . ?
C8 Rh4 Rh2 94.81(14) . . ?
Ga2 Rh4 Rh2 56.381(17) . . ?
Ga1 Rh4 Rh2 115.100(19) . . ?
Rh6 Rh4 Rh2 89.714(14) . . ?
Rh1 Rh4 Rh2 58.240(12) . . ?
Rh5 Rh4 Rh2 59.989(13) . . ?
C10 Rh5 C11 96.8(2) . . ?
C10 Rh5 Ga3 93.40(14) . . ?
C11 Rh5 Ga3 92.52(15) . . ?
C10 Rh5 Ga2 92.94(14) . . ?
C11 Rh5 Ga2 93.12(15) . . ?
Ga3 Rh5 Ga2 170.96(2) . . ?
C10 Rh5 Rh3 96.02(16) . . ?
C11 Rh5 Rh3 148.22(15) . . ?
Ga3 Rh5 Rh3 57.763(16) . . ?
Ga2 Rh5 Rh3 115.10(2) . . ?
C10 Rh5 Rh2 95.54(14) . . ?
C11 Rh5 Rh2 147.71(15) . . ?
Ga3 Rh5 Rh2 116.393(19) . . ?
Ga2 Rh5 Rh2 56.491(16) . . ?
Rh3 Rh5 Rh2 58.695(13) . . ?
C10 Rh5 Rh4 147.46(14) . . ?
C11 Rh5 Rh4 95.50(15) . . ?
Ga3 Rh5 Rh4 116.03(2) . . ?
Ga2 Rh5 Rh4 56.349(16) . . ?
Rh3 Rh5 Rh4 88.988(15) . . ?
Rh2 Rh5 Rh4 60.007(13) . . ?
C10 Rh5 Rh6 147.88(15) . . ?
C11 Rh5 Rh6 96.02(15) . . ?
Ga3 Rh5 Rh6 56.704(16) . . ?
Ga2 Rh5 Rh6 115.59(2) . . ?
Rh3 Rh5 Rh6 59.618(14) . . ?
Rh2 Rh5 Rh6 88.998(16) . . ?
Rh4 Rh5 Rh6 59.347(13) . . ?
C13 Rh6 C12 95.9(2) . . ?
C13 Rh6 Ga3 94.09(15) . . ?
C12 Rh6 Ga3 93.81(15) . . ?
C13 Rh6 Ga1 92.02(15) . . ?
C12 Rh6 Ga1 92.87(15) . . ?
Ga3 Rh6 Ga1 170.44(2) . . ?
C13 Rh6 Rh4 95.53(16) . . ?
C12 Rh6 Rh4 147.55(15) . . ?
Ga3 Rh6 Rh4 115.531(19) . . ?
Ga1 Rh6 Rh4 56.436(16) . . ?
C13 Rh6 Rh3 149.92(15) . . ?
C12 Rh6 Rh3 95.63(16) . . ?
Ga3 Rh6 Rh3 57.453(15) . . ?
Ga1 Rh6 Rh3 115.04(2) . . ?
Rh4 Rh6 Rh3 89.440(15) . . ?
C13 Rh6 Rh1 146.92(15) . . ?
C12 Rh6 Rh1 95.77(15) . . ?
Ga3 Rh6 Rh1 115.876(19) . . ?
Ga1 Rh6 Rh1 56.541(17) . . ?
Rh4 Rh6 Rh1 60.013(13) . . ?
Rh3 Rh6 Rh1 58.551(13) . . ?
C13 Rh6 Rh5 97.51(16) . . ?
C12 Rh6 Rh5 147.22(15) . . ?
Ga3 Rh6 Rh5 55.520(15) . . ?
Ga1 Rh6 Rh5 116.34(2) . . ?
Rh4 Rh6 Rh5 60.035(14) . . ?
Rh3 Rh6 Rh5 59.715(14) . . ?
Rh1 Rh6 Rh5 89.094(16) . . ?
C14 Ga1 C15 35.65(18) . . ?
C14 Ga1 C18 36.01(19) . . ?
C15 Ga1 C18 59.60(18) . . ?
C14 Ga1 C17 59.61(19) . . ?
C15 Ga1 C17 59.28(19) . . ?
C18 Ga1 C17 35.8(2) . . ?
C14 Ga1 C16 58.89(18) . . ?
C15 Ga1 C16 35.02(18) . . ?
C18 Ga1 C16 59.22(18) . . ?
C17 Ga1 C16 35.58(18) . . ?
C14 Ga1 Rh4 116.72(13) . . ?
C15 Ga1 Rh4 145.51(14) . . ?
C18 Ga1 Rh4 112.47(14) . . ?
C17 Ga1 Rh4 135.98(14) . . ?
C16 Ga1 Rh4 171.21(13) . . ?
C14 Ga1 Rh6 123.92(13) . . ?
C15 Ga1 Rh6 108.30(13) . . ?
C18 Ga1 Rh6 158.85(15) . . ?
C17 Ga1 Rh6 155.94(15) . . ?
C16 Ga1 Rh6 122.22(13) . . ?
Rh4 Ga1 Rh6 66.538(17) . . ?
C14 Ga1 Rh1 169.03(13) . . ?
C15 Ga1 Rh1 145.05(14) . . ?
C18 Ga1 Rh1 133.31(15) . . ?
C17 Ga1 Rh1 110.20(15) . . ?
C16 Ga1 Rh1 115.92(14) . . ?
Rh4 Ga1 Rh1 66.899(18) . . ?
Rh6 Ga1 Rh1 67.010(18) . . ?
C24 Ga2 C25 38.38(19) . . ?
C24 Ga2 C28 34.67(19) . . ?
C25 Ga2 C28 58.62(18) . . ?
C24 Ga2 C26 58.37(18) . . ?
C25 Ga2 C26 34.34(17) . . ?
C28 Ga2 C26 54.60(17) . . ?
C24 Ga2 Rh5 161.47(15) . . ?
C25 Ga2 Rh5 123.15(13) . . ?
C28 Ga2 Rh5 145.83(13) . . ?
C26 Ga2 Rh5 105.69(12) . . ?
C24 Ga2 Rh4 120.83(14) . . ?
C25 Ga2 Rh4 124.23(13) . . ?
C28 Ga2 Rh4 143.69(13) . . ?
C26 Ga2 Rh4 150.95(12) . . ?
Rh5 Ga2 Rh4 67.672(18) . . ?
C24 Ga2 Rh2 130.20(15) . . ?
C25 Ga2 Rh2 165.51(14) . . ?
C28 Ga2 Rh2 106.93(13) . . ?
C26 Ga2 Rh2 138.20(12) . . ?
Rh5 Ga2 Rh2 67.576(18) . . ?
Rh4 Ga2 Rh2 67.425(17) . . ?
C34 Ga3 C35 36.92(17) . . ?
C34 Ga3 C36 59.78(15) . . ?
C35 Ga3 C36 35.81(17) . . ?
C34 Ga3 C38 36.25(17) . . ?
C35 Ga3 C38 59.98(16) . . ?
C36 Ga3 C38 57.97(16) . . ?
C34 Ga3 C37 58.72(16) . . ?
C35 Ga3 C37 58.79(16) . . ?
C36 Ga3 C37 34.48(16) . . ?
C38 Ga3 C37 33.92(16) . . ?
C34 Ga3 Rh5 152.94(13) . . ?
C35 Ga3 Rh5 154.47(13) . . ?
C36 Ga3 Rh5 119.34(11) . . ?
C38 Ga3 Rh5 117.75(11) . . ?
C37 Ga3 Rh5 104.10(11) . . ?
C34 Ga3 Rh6 138.75(13) . . ?
C35 Ga3 Rh6 113.63(12) . . ?
C36 Ga3 Rh6 117.06(11) . . ?
C38 Ga3 Rh6 173.60(11) . . ?
C37 Ga3 Rh6 144.04(12) . . ?
Rh5 Ga3 Rh6 67.776(16) . . ?
C34 Ga3 Rh3 114.18(11) . . ?
C35 Ga3 Rh3 138.49(12) . . ?
C36 Ga3 Rh3 173.78(11) . . ?
C38 Ga3 Rh3 118.48(11) . . ?
C37 Ga3 Rh3 145.23(12) . . ?
Rh5 Ga3 Rh3 66.626(17) . . ?
Rh6 Ga3 Rh3 66.048(17) . . ?
O1 C1 Rh3 132.1(3) . . ?
O1 C1 Rh2 133.0(4) . . ?
Rh3 C1 Rh2 80.30(16) . . ?
O1 C1 Rh1 131.8(4) . . ?
Rh3 C1 Rh1 79.61(15) . . ?
Rh2 C1 Rh1 78.99(14) . . ?
O2 C2 Rh1 177.7(5) . . ?
O3 C3 Rh1 177.5(5) . . ?
O4 C4 Rh2 179.8(6) . . ?
O5 C5 Rh2 179.7(5) . . ?
O6 C6 Rh3 177.5(5) . . ?
O7 C7 Rh3 177.7(5) . . ?
O8 C8 Rh4 176.8(4) . . ?
O9 C9 Rh4 177.6(4) . . ?
O10 C10 Rh5 178.3(5) . . ?
O11 C11 Rh5 178.9(5) . . ?
O12 C12 Rh6 177.1(5) . . ?
O13 C13 Rh6 178.8(5) . . ?
C15 C14 C18 109.0(5) . . ?
C15 C14 C19 125.7(5) . . ?
C18 C14 C19 125.0(5) . . ?
C15 C14 Ga1 73.6(3) . . ?
C18 C14 Ga1 73.6(3) . . ?
C19 C14 Ga1 124.3(3) . . ?
C16 C15 C14 108.0(5) . . ?
C16 C15 C20 125.4(5) . . ?
C14 C15 C20 126.4(5) . . ?
C16 C15 Ga1 73.6(3) . . ?
C14 C15 Ga1 70.8(3) . . ?
C20 C15 Ga1 125.1(4) . . ?
C15 C16 C17 108.7(5) . . ?
C15 C16 C21 126.9(5) . . ?
C17 C16 C21 124.2(5) . . ?
C15 C16 Ga1 71.4(3) . . ?
C17 C16 Ga1 72.1(3) . . ?
C21 C16 Ga1 126.1(3) . . ?
C16 C17 C18 107.1(5) . . ?
C16 C17 C22 125.6(5) . . ?
C18 C17 C22 127.0(5) . . ?
C16 C17 Ga1 72.3(3) . . ?
C18 C17 Ga1 71.3(3) . . ?
C22 C17 Ga1 125.8(4) . . ?
C14 C18 C17 107.1(5) . . ?
C14 C18 C23 127.2(5) . . ?
C17 C18 C23 125.7(5) . . ?
C14 C18 Ga1 70.4(3) . . ?
C17 C18 Ga1 72.8(3) . . ?
C23 C18 Ga1 124.5(4) . . ?
C28 C24 C25 107.3(5) . . ?
C28 C24 C29 126.5(5) . . ?
C25 C24 C29 125.4(5) . . ?
C28 C24 Ga2 83.5(3) . . ?
C25 C24 Ga2 72.2(3) . . ?
C29 C24 Ga2 118.4(4) . . ?
C26 C25 C24 106.7(5) . . ?
C26 C25 C30 126.4(5) . . ?
C24 C25 C30 126.3(5) . . ?
C26 C25 Ga2 83.7(3) . . ?
C24 C25 Ga2 69.4(3) . . ?
C30 C25 Ga2 119.3(3) . . ?
C27 C26 C25 108.8(5) . . ?
C27 C26 C31 125.7(5) . . ?
C25 C26 C31 125.4(5) . . ?
C27 C26 Ga2 80.0(3) . . ?
C25 C26 Ga2 62.0(3) . . ?
C31 C26 Ga2 125.9(3) . . ?
C26 C27 C28 108.2(5) . . ?
C26 C27 C32 125.8(5) . . ?
C28 C27 C32 126.0(5) . . ?
C27 C28 C24 109.0(5) . . ?
C27 C28 C33 125.0(5) . . ?
C24 C28 C33 125.9(5) . . ?
C27 C28 Ga2 81.6(3) . . ?
C24 C28 Ga2 61.9(3) . . ?
C33 C28 Ga2 124.7(4) . . ?
C35 C34 C38 107.7(4) . . ?
C35 C34 C39 127.0(4) . . ?
C38 C34 C39 125.0(4) . . ?
C35 C34 Ga3 71.8(3) . . ?
C38 C34 Ga3 76.7(3) . . ?
C39 C34 Ga3 122.1(3) . . ?
C34 C35 C36 107.8(4) . . ?
C34 C35 C40 126.8(4) . . ?
C36 C35 C40 125.1(4) . . ?
C34 C35 Ga3 71.3(3) . . ?
C36 C35 Ga3 76.6(3) . . ?
C40 C35 Ga3 122.7(3) . . ?
C35 C36 C37 108.3(4) . . ?
C35 C36 C41 125.3(4) . . ?
C37 C36 C41 126.1(4) . . ?
C35 C36 Ga3 67.6(3) . . ?
C37 C36 Ga3 76.0(3) . . ?
C41 C36 Ga3 126.0(3) . . ?
C38 C37 C36 107.9(4) . . ?
C38 C37 C42 126.0(5) . . ?
C36 C37 C42 126.1(4) . . ?
C38 C37 Ga3 69.9(3) . . ?
C36 C37 Ga3 69.5(3) . . ?
C42 C37 Ga3 126.8(3) . . ?
C37 C38 C34 108.2(4) . . ?
C37 C38 C43 126.0(5) . . ?
C34 C38 C43 125.5(4) . . ?
C37 C38 Ga3 76.1(3) . . ?
C34 C38 Ga3 67.0(2) . . ?
C43 C38 Ga3 127.0(3) . . ?
Cl2 C44 Cl1 111.8(3) . . ?
Cl4 C45 Cl3 111.5(4) . . ?

loop_
_geom_bond_atom_site_label_1
_geom_bond_atom_site_label_2
_geom_bond_distance
_geom_bond_site_symmetry_2
_geom_bond_publ_flag
Rh1 C3 1.895(5) . ?
Rh1 C2 1.908(6) . ?
Rh1 C1 2.174(5) . ?
Rh1 Ga1 2.5696(7) . ?
Rh1 Rh2 2.7488(5) . ?
Rh1 Rh3 2.7623(5) . ?
Rh1 Rh4 2.8218(5) . ?
Rh1 Rh6 2.8354(5) . ?
Rh2 C5 1.892(5) . ?
Rh2 C4 1.900(5) . ?
Rh2 C1 2.148(5) . ?
Rh2 Ga2 2.5492(7) . ?
Rh2 Rh3 2.7653(5) . ?
Rh2 Rh5 2.8261(5) . ?
Rh2 Rh4 2.8266(5) . ?
Rh3 C7 1.884(5) . ?
Rh3 C6 1.891(6) . ?
Rh3 C1 2.141(4) . ?
Rh3 Ga3 2.5949(6) . ?
Rh3 Rh6 2.8133(5) . ?
Rh3 Rh5 2.8160(5) . ?
Rh4 C9 1.888(5) . ?
Rh4 C8 1.893(5) . ?
Rh4 Ga2 2.5436(7) . ?
Rh4 Ga1 2.5496(7) . ?
Rh4 Rh6 2.8068(5) . ?
Rh4 Rh5 2.8266(5) . ?
Rh5 C10 1.889(5) . ?
Rh5 C11 1.900(6) . ?
Rh5 Ga3 2.5316(6) . ?
Rh5 Ga2 2.5326(6) . ?
Rh5 Rh6 2.8430(5) . ?
Rh6 C13 1.886(6) . ?
Rh6 C12 1.891(5) . ?
Rh6 Ga3 2.5670(6) . ?
Rh6 Ga1 2.5669(6) . ?
Ga1 C14 2.297(5) . ?
Ga1 C15 2.333(5) . ?
Ga1 C18 2.338(5) . ?
Ga1 C17 2.358(5) . ?
Ga1 C16 2.361(5) . ?
Ga2 C24 2.198(5) . ?
Ga2 C25 2.236(5) . ?
Ga2 C28 2.476(5) . ?
Ga2 C26 2.517(5) . ?
Ga3 C34 2.243(4) . ?
Ga3 C35 2.250(5) . ?
Ga3 C36 2.367(4) . ?
Ga3 C38 2.371(5) . ?
Ga3 C37 2.450(5) . ?
O1 C1 1.170(5) . ?
O2 C2 1.127(6) . ?
O3 C3 1.138(6) . ?
O4 C4 1.126(6) . ?
O5 C5 1.132(6) . ?
O6 C6 1.140(6) . ?
O7 C7 1.151(6) . ?
O8 C8 1.142(6) . ?
O9 C9 1.141(5) . ?
O10 C10 1.145(6) . ?
O11 C11 1.124(6) . ?
O12 C12 1.141(6) . ?
O13 C13 1.139(6) . ?
C14 C15 1.418(7) . ?
C14 C18 1.433(8) . ?
C14 C19 1.515(8) . ?
C15 C16 1.413(7) . ?
C15 C20 1.491(7) . ?
C16 C17 1.442(7) . ?
C16 C21 1.517(8) . ?
C17 C18 1.445(8) . ?
C17 C22 1.481(8) . ?
C18 C23 1.494(8) . ?
C24 C28 1.418(8) . ?
C24 C25 1.458(7) . ?
C24 C29 1.505(7) . ?
C25 C26 1.429(7) . ?
C25 C30 1.500(7) . ?
C26 C27 1.415(7) . ?
C26 C31 1.493(7) . ?
C27 C28 1.413(7) . ?
C27 C32 1.503(7) . ?
C28 C33 1.518(7) . ?
C34 C35 1.423(7) . ?
C34 C38 1.440(7) . ?
C34 C39 1.509(6) . ?
C35 C36 1.423(7) . ?
C35 C40 1.492(7) . ?
C36 C37 1.430(7) . ?
C36 C41 1.517(6) . ?
C37 C38 1.408(7) . ?
C37 C42 1.502(7) . ?
C38 C43 1.501(7) . ?
Cl1 C44 1.765(6) . ?
Cl2 C44 1.757(6) . ?
Cl3 C45 1.752(7) . ?
Cl4 C45 1.750(8) . ?
